data_3000331
loop_
_publ_author_name
'Kahlenberg, Volker'
'Kr\"uger, Hannes'

_publ_section_title
;
 High-temperature behavior and structural studies on Ca14Al10Zn6O35
;
_journal_name_full 'To be published in Zeitschrift fuer Kristallographie'
_chemical_formula_sum 'Al10 Ca14 O35 Zn6'
_space_group_name_Hall 'F 2 2 3'
_space_group_name_H-M_alt 'F 2 3'
_cell_angle_alpha 90
_cell_angle_beta 90
_cell_angle_gamma 90
_cell_length_a 14.8555(5)
_cell_length_b 14.8555(5)
_cell_length_c 14.8555(5)
_cell_measurement_temperature 373(2)
_cell_volume 3278.40(19)
_diffrn_ambient_temperature 373(2)
_diffrn_radiation_probe x-ray
_diffrn_radiation_type MoK\a
_diffrn_radiation_wavelength 0.71073
_refine_ls_goodness_of_fit_ref 1.178
_refine_ls_R_factor_all 0.0168
_refine_ls_R_factor_gt 0.0164
_refine_ls_wR_factor_gt 0.0442
_refine_ls_wR_factor_ref 0.0448
_cod_database_code 3000331
_cod_hold_until_date 2023-01-11

loop_
_atom_site_label
_atom_site_fract_x
_atom_site_fract_y
_atom_site_fract_z
? ? ? ?
